data_7125534
loop_
_publ_author_name
'Blake, Alexander J.'
'Giblin, Gerard M. P.'
'Kirk, Douglas T.'
'Simpkins, Nigel S.'
'Wilson, Claire'

_publ_section_title
;
 The enantioselective generation of bridgehead enolates
;
_journal_issue 24
_journal_name_full 'Chemical Communications'
_journal_page_first 2668
_journal_paper_doi 10.1039/b108986m
_journal_year 2001
_chemical_formula_moiety 'C12 H16 O Si'
_chemical_formula_sum 'C12 H16 O Si'
_chemical_formula_weight 204.34
_space_group_IT_number 4
_space_group_name_Hall 'P 2yb'
_space_group_name_H-M_alt 'P 1 21 1'
_symmetry_cell_setting monoclinic
_symmetry_space_group_name_H-M 'P 1 21 1'
_atom_sites_solution_hydrogens geom
_atom_sites_solution_primary direct
_audit_creation_method SHELXL-97
_cell_angle_alpha 90.00
_cell_angle_beta 101.996(2)
_cell_angle_gamma 90.00
_cell_formula_units_Z 2
_cell_length_a 6.1568(6)
_cell_length_b 7.4191(7)
_cell_length_c 12.9873(12)
_cell_measurement_reflns_used 4353
_cell_measurement_temperature 150(2)
_cell_measurement_theta_max 28.55
_cell_measurement_theta_min 3.2
_cell_volume 580.28(10)
_computing_cell_refinement 'Bruker SAINT version 6.02a (Bruker, 2000)'
_computing_data_collection 'Bruker SMART version 5.054 (Bruker, 1998)'
_computing_data_reduction 'Bruker SAINT; Bruker SHELXTL (Bruker, 1997)'
_computing_molecular_graphics 'Bruker SHELXTL'
_computing_publication_material 'SHELXL-97; PLATON (Spek, 2001)'
_computing_structure_refinement 'SHELXL-97 (Sheldrick, 1997)'
_computing_structure_solution 'SHELXS-97 (Sheldrick, 1990)'
_diffrn_ambient_temperature 150(2)
_diffrn_measured_fraction_theta_full 0.978
_diffrn_measured_fraction_theta_max 0.902
_diffrn_measurement_device_type 'Bruker SMART CCD area detector'
_diffrn_measurement_method omega
_diffrn_radiation_monochromator graphite
_diffrn_radiation_source 'fine-focus sealed tube'
_diffrn_radiation_type MoK\a
_diffrn_radiation_wavelength 0.71073
_diffrn_reflns_av_R_equivalents 0.023
_diffrn_reflns_av_sigmaI/netI 0.012
_diffrn_reflns_limit_h_max 7
_diffrn_reflns_limit_h_min -7
_diffrn_reflns_limit_k_max 9
_diffrn_reflns_limit_k_min -9
_diffrn_reflns_limit_l_max 17
_diffrn_reflns_limit_l_min -16
_diffrn_reflns_number 2552
_diffrn_reflns_theta_full 27.50
_diffrn_reflns_theta_max 28.55
_diffrn_reflns_theta_min 3.18
_diffrn_standards_decay_% none
_exptl_absorpt_coefficient_mu 0.169
_exptl_absorpt_correction_T_max 0.952
_exptl_absorpt_correction_T_min 0.709
_exptl_absorpt_correction_type multi-scan
_exptl_absorpt_process_details 'SHELXTL version 5.1 (Bruker, 1997)'
_exptl_crystal_colour colourless
_exptl_crystal_density_diffrn 1.169
_exptl_crystal_density_meas ?
_exptl_crystal_density_method 'not measured'
_exptl_crystal_description lath
_exptl_crystal_F_000 220
_exptl_crystal_size_max 0.64
_exptl_crystal_size_mid 0.40
_exptl_crystal_size_min 0.10
_refine_diff_density_max 0.29
_refine_diff_density_min -0.13
_refine_diff_density_rms 0.04
_refine_ls_abs_structure_details 'Flack H D (1983), Acta Cryst. A39, 876-881'
_refine_ls_abs_structure_Flack 0.00(8)
_refine_ls_extinction_method none
_refine_ls_goodness_of_fit_ref 1.058
_refine_ls_hydrogen_treatment 'riding model'
_refine_ls_matrix_type full
_refine_ls_number_parameters 127
_refine_ls_number_reflns 2552
_refine_ls_number_restraints 1
_refine_ls_restrained_S_all 1.058
_refine_ls_R_factor_all 0.0276
_refine_ls_R_factor_gt 0.0266
_refine_ls_shift/su_max 0.002
_refine_ls_shift/su_mean 0.000
_refine_ls_structure_factor_coef Fsqd
_refine_ls_weighting_details 'calc w=1/[\s^2^(Fo^2^)+(0.053P)^2^+0.037P] where P=(Fo^2^+2Fc^2^)/3'
_refine_ls_weighting_scheme calc
_refine_ls_wR_factor_gt 0.0709
_refine_ls_wR_factor_ref 0.0719
_reflns_number_gt 2483
_reflns_number_total 2562
_reflns_threshold_expression >2sigma(I)
_cod_data_source_file b108986m.txt
_cod_data_source_block 8
_cod_depositor_comments
;
The following automatic conversions were performed:

data name '_atom_site_symetry_multiplicity' was replaced with
'_atom_site_symmetry_multiplicity' as specified in the replacement
file
'/home/saulius/struct/COD-crude-data/automatic-downloads/DataCite-retrospective/RSC/depositions/lib/lists/replacement-tags.lst'.

Automatic conversion script
Id: cif_correct_tags 6909 2019-04-08 15:41:33Z antanas 

The following automatic conversions were performed:

data item '_symmetry_cell_setting' value 'Monoclinic' was changed to
'monoclinic' in accordance with the
/home/saulius/struct/COD-crude-data/automatic-downloads/DataCite-retrospective/RSC/depositions/lib/dictionaries/cif_core.dic
dictionary named 'cif_core.dic' version 2.4.2 last updated on
2011-04-26.

data item '_exptl_crystal_density_meas' value 'not measured' was
changed to '?' -- the value is perceived as not measured.

data item '_atom_sites_solution_hydrogens' value 'placed
geometrically' was changed to 'geom'.

Automatic conversion script
Id: cif_fix_values 6909 2019-04-08 15:41:33Z antanas 
;
_cod_original_cell_volume 580.3(2)
_cod_original_sg_symbol_H-M P2(1)
_cod_database_code 7125534

loop_
_symmetry_equiv_pos_as_xyz
'x, y, z'
'-x, y+1/2, -z'

loop_
_atom_site_label
_atom_site_type_symbol
_atom_site_fract_x
_atom_site_fract_y
_atom_site_fract_z
_atom_site_U_iso_or_equiv
_atom_site_adp_type
_atom_site_occupancy
_atom_site_symmetry_multiplicity
_atom_site_calc_flag
_atom_site_refinement_flags
Si Si 0.11934(5) 0.46954(4) 0.33414(2) 0.02238(9) Uani 1 1 d .
C1 C 0.16795(19) 0.65457(16) 0.23953(9) 0.0210(2) Uani 1 1 d .
C2 C 0.3082(2) 0.80972(18) 0.29540(10) 0.0263(3) Uani 1 1 d .
H2 H 0.3226 0.8174 0.3695 0.032 Uiso 1 1 calc R
C3 C 0.4136(2) 0.93661(18) 0.24995(11) 0.0308(3) Uani 1 1 d .
H3 H 0.4972 1.0209 0.2973 0.037 Uiso 1 1 calc R
C4 C 0.4193(2) 0.9651(2) 0.13856(11) 0.0330(3) Uani 1 1 d .
H4 H 0.5014 1.0675 0.1247 0.040 Uiso 1 1 calc R
C5 C 0.3262(3) 0.8686(2) 0.05348(11) 0.0336(3) Uani 1 1 d .
H5 H 0.3496 0.9095 -0.0127 0.040 Uiso 1 1 calc R
C6 C 0.1863(2) 0.69915(19) 0.05342(10) 0.0309(3) Uani 1 1 d .
H6 H 0.1746 0.6272 -0.0126 0.037 Uiso 1 1 calc R
C7 C -0.0380(2) 0.75191(19) 0.07349(10) 0.0316(3) Uani 1 1 d .
H7 H -0.1581 0.7937 0.0207 0.038 Uiso 1 1 calc R
C8 C -0.0460(2) 0.73242(17) 0.17481(11) 0.0272(3) Uani 1 1 d .
H8 H -0.1712 0.7636 0.2033 0.033 Uiso 1 1 calc R
C9 C 0.2803(2) 0.58918(17) 0.15183(9) 0.0244(2) Uani 1 1 d .
O1 O 0.41742(15) 0.46991(18) 0.15849(7) 0.0339(2) Uani 1 1 d .
C10 C -0.0441(2) 0.28470(19) 0.25714(11) 0.0323(3) Uani 1 1 d .
H10A H -0.0699 0.1889 0.3051 0.048 Uiso 1 1 calc R
H10B H 0.0387 0.2358 0.2066 0.048 Uiso 1 1 calc R
H10C H -0.1869 0.3322 0.2192 0.048 Uiso 1 1 calc R
C11 C -0.0412(3) 0.5769(2) 0.42595(12) 0.0391(3) Uani 1 1 d .
H11A H -0.0708 0.4869 0.4766 0.059 Uiso 1 1 calc R
H11B H -0.1822 0.6235 0.3854 0.059 Uiso 1 1 calc R
H11C H 0.0456 0.6761 0.4638 0.059 Uiso 1 1 calc R
C12 C 0.3894(2) 0.3849(2) 0.41226(11) 0.0316(3) Uani 1 1 d .
H12A H 0.3614 0.2901 0.4604 0.047 Uiso 1 1 calc R
H12B H 0.4700 0.4844 0.4529 0.047 Uiso 1 1 calc R
H12C H 0.4785 0.3359 0.3645 0.047 Uiso 1 1 calc R

loop_
_atom_site_aniso_label
_atom_site_aniso_U_11
_atom_site_aniso_U_22
_atom_site_aniso_U_33
_atom_site_aniso_U_23
_atom_site_aniso_U_13
_atom_site_aniso_U_12
Si 0.02382(15) 0.02182(16) 0.02152(15) 0.00067(13) 0.00474(10) -0.00031(14)
C1 0.0224(5) 0.0198(6) 0.0204(5) -0.0007(4) 0.0035(4) 0.0011(4)
C2 0.0287(6) 0.0255(6) 0.0240(6) -0.0044(5) 0.0036(5) 0.0005(5)
C3 0.0293(6) 0.0253(7) 0.0364(7) -0.0053(5) 0.0035(5) -0.0028(5)
C4 0.0307(6) 0.0264(6) 0.0435(7) 0.0078(7) 0.0114(5) -0.0022(7)
C5 0.0395(7) 0.0322(7) 0.0311(6) 0.0108(6) 0.0120(5) 0.0029(6)
C6 0.0444(7) 0.0266(6) 0.0210(6) 0.0025(5) 0.0053(5) 0.0006(5)
C7 0.0331(6) 0.0256(6) 0.0304(7) 0.0047(5) -0.0065(5) -0.0025(5)
C8 0.0229(6) 0.0232(6) 0.0339(6) 0.0024(5) 0.0021(5) 0.0010(5)
C9 0.0301(6) 0.0216(6) 0.0218(6) -0.0003(4) 0.0058(4) 0.0008(5)
O1 0.0415(5) 0.0304(5) 0.0330(4) 0.0021(5) 0.0148(4) 0.0103(6)
C10 0.0316(6) 0.0266(7) 0.0358(7) 0.0004(5) 0.0001(5) -0.0035(5)
C11 0.0479(8) 0.0353(8) 0.0416(8) -0.0022(6) 0.0262(7) -0.0009(6)
C12 0.0303(6) 0.0320(7) 0.0290(6) 0.0076(5) -0.0016(5) -0.0008(6)

loop_
_atom_type_symbol
_atom_type_description
_atom_type_scat_dispersion_real
_atom_type_scat_dispersion_imag
_atom_type_scat_source
C C 0.0033 0.0016 'International Tables Vol C Tables 4.2.6.8 and 6.1.1.4'
H H 0.0000 0.0000 'International Tables Vol C Tables 4.2.6.8 and 6.1.1.4'
O O 0.0106 0.0060 'International Tables Vol C Tables 4.2.6.8 and 6.1.1.4'
Si Si 0.0817 0.0704 'International Tables Vol C Tables 4.2.6.8 and 6.1.1.4'

loop_
_geom_angle_atom_site_label_1
_geom_angle_atom_site_label_2
_geom_angle_atom_site_label_3
_geom_angle
C10 Si C11 110.86(7)
C10 Si C12 111.37(7)
C11 Si C12 108.94(7)
C1 Si C10 108.87(6)
C1 Si C11 106.13(6)
C1 Si C12 110.54(6)
C8 C1 C2 108.38(10)
C8 C1 C9 100.53(9)
C2 C1 C9 107.09(9)
C8 C1 Si 113.29(8)
C2 C1 Si 112.65(8)
C9 C1 Si 114.04(8)
C3 C2 C1 126.46(11)
C3 C2 H2 116.8
C1 C2 H2 116.8
C2 C3 C4 130.10(12)
C2 C3 H3 114.9
C4 C3 H3 114.9
C5 C4 C3 129.83(14)
C5 C4 H4 115.1
C3 C4 H4 115.1
C4 C5 C6 125.84(12)
C4 C5 H5 117.1
C6 C5 H5 117.1
C7 C6 C5 108.86(12)
C7 C6 C9 101.27(11)
C5 C6 C9 108.96(11)
C7 C6 H6 112.4
C5 C6 H6 112.4
C9 C6 H6 112.4
C8 C7 C6 111.41(12)
C8 C7 H7 124.3
C6 C7 H7 124.3
C7 C8 C1 112.35(12)
C7 C8 H8 123.8
C1 C8 H8 123.8
O1 C9 C6 125.94(11)
O1 C9 C1 126.43(11)
C6 C9 C1 107.63(10)
Si C10 H10A 109.5
Si C10 H10B 109.5
H10A C10 H10B 109.5
Si C10 H10C 109.5
H10A C10 H10C 109.5
H10B C10 H10C 109.5
Si C11 H11A 109.5
Si C11 H11B 109.5
H11A C11 H11B 109.5
Si C11 H11C 109.5
H11A C11 H11C 109.5
H11B C11 H11C 109.5
Si C12 H12A 109.5
Si C12 H12B 109.5
H12A C12 H12B 109.5
Si C12 H12C 109.5
H12A C12 H12C 109.5
H12B C12 H12C 109.5

loop_
_geom_bond_atom_site_label_1
_geom_bond_atom_site_label_2
_geom_bond_distance
Si C10 1.8641(14)
Si C11 1.8766(14)
Si C12 1.8674(14)
Si C1 1.9070(12)
C1 C8 1.5217(16)
C1 C2 1.5287(17)
C1 C9 1.5293(16)
C2 C3 1.347(2)
C2 H2 0.9500
C3 C4 1.4698(19)
C3 H3 0.9500
C4 C5 1.341(2)
C4 H4 0.9500
C5 C6 1.524(2)
C5 H5 0.9500
C6 C7 1.509(2)
C6 C9 1.5252(17)
C6 H6 1.0000
C7 C8 1.335(2)
C7 H7 0.9500
C8 H8 0.9500
C9 O1 1.2136(18)
C10 H10A 0.9800
C10 H10B 0.9800
C10 H10C 0.9800
C11 H11A 0.9800
C11 H11B 0.9800
C11 H11C 0.9800
C12 H12A 0.9800
C12 H12B 0.9800
C12 H12C 0.9800

loop_
_geom_torsion_atom_site_label_1
_geom_torsion_atom_site_label_2
_geom_torsion_atom_site_label_3
_geom_torsion_atom_site_label_4
_geom_torsion
C10 Si C1 C8 58.53(10)
C12 Si C1 C8 -178.84(9)
C11 Si C1 C8 -60.86(10)
C10 Si C1 C2 -178.00(9)
C12 Si C1 C2 -55.36(10)
C11 Si C1 C2 62.62(10)
C10 Si C1 C9 -55.66(10)
C12 Si C1 C9 66.97(10)
C11 Si C1 C9 -175.05(9)
C8 C1 C2 C3 -70.53(16)
C9 C1 C2 C3 37.14(17)
Si C1 C2 C3 163.31(11)
C1 C2 C3 C4 1.9(2)
C2 C3 C4 C5 -2.3(3)
C3 C4 C5 C6 0.1(2)
C4 C5 C6 C7 73.29(18)
C4 C5 C6 C9 -36.32(19)
C5 C6 C7 C8 -97.02(13)
C9 C6 C7 C8 17.70(15)
C6 C7 C8 C1 -2.75(16)
C2 C1 C8 C7 98.73(13)
C9 C1 C8 C7 -13.40(14)
Si C1 C8 C7 -135.48(10)
C7 C6 C9 O1 153.40(14)
C5 C6 C9 O1 -91.95(17)
C7 C6 C9 C1 -25.75(13)
C5 C6 C9 C1 88.89(13)
C8 C1 C9 O1 -155.05(14)
C2 C1 C9 O1 91.83(16)
Si C1 C9 O1 -33.50(17)
C8 C1 C9 C6 24.10(12)
C2 C1 C9 C6 -89.02(12)
Si C1 C9 C6 145.65(9)
